data_7056624
loop_
_publ_author_name
'Gupta, Anoop Kumar'
'Tomar, Kapil'
'Bharadwaj, Parimal K.'

_publ_section_title
;
 Structural Diversity of Zn(II) Based Coordination Polymers Constructed
 from a Flexible Carboxylate Linker and Pyridyl Co-linkers : Fluorescence
 Sensing of Nitro-aromatics
;
_journal_name_full 'New J. Chem.'
_journal_paper_doi 10.1039/C7NJ02651J
_journal_year 2017
_chemical_formula_moiety 'C28 H21 N2 O9 Zn2'
_chemical_formula_sum 'C28 H21 N2 O9 Zn2'
_chemical_formula_weight 660.25
_chemical_name_systematic
;
 ?
;
_space_group_crystal_system monoclinic
_space_group_IT_number 14
_space_group_name_Hall '-P 2yn'
_space_group_name_H-M_alt 'P 1 21/n 1'
_symmetry_space_group_name_Hall '-P 2yn'
_symmetry_space_group_name_H-M 'P 1 21/n 1'
_atom_sites_solution_hydrogens mixed
_audit_creation_date 2017-04-23
_audit_creation_method
;
Olex2 1.2
(compiled 2017.03.28 svn.r3405 for OlexSys, GUI svn.r5335)
;
_audit_update_record
;
2017-09-13 deposited with the CCDC.
2017-09-26 downloaded from the CCDC.
;
_cell_angle_alpha 90.000(5)
_cell_angle_beta 99.506(5)
_cell_angle_gamma 90.000(5)
_cell_formula_units_Z 4
_cell_length_a 11.612(5)
_cell_length_b 18.565(5)
_cell_length_c 11.650(5)
_cell_measurement_reflns_used 764
_cell_measurement_temperature 100(2)
_cell_measurement_theta_max 25.488
_cell_measurement_theta_min 2.084
_cell_volume 2477.0(16)
_computing_cell_refinement 'SAINT v8.34A (Bruker, 2013)'
_computing_data_reduction 'SAINT v8.34A (Bruker, 2013)'
_computing_molecular_graphics 'Olex2 (Dolomanov et al., 2009)'
_computing_publication_material 'Olex2 (Dolomanov et al., 2009)'
_computing_structure_refinement 'XL (Sheldrick, 2008)'
_computing_structure_solution 'ShelXT (Sheldrick, 2015)'
_diffrn_ambient_temperature 100(2)
_diffrn_measured_fraction_theta_full 1.000
_diffrn_measured_fraction_theta_max 1.000
_diffrn_measurement_device_type 'Bruker APEX-II CCD'
_diffrn_measurement_method '\f and \w scans'
_diffrn_radiation_type MoK\a
_diffrn_radiation_wavelength 0.71069
_diffrn_reflns_av_R_equivalents 0.0574
_diffrn_reflns_av_unetI/netI 0.0512
_diffrn_reflns_Laue_measured_fraction_full 1.000
_diffrn_reflns_Laue_measured_fraction_max 1.000
_diffrn_reflns_limit_h_max 14
_diffrn_reflns_limit_h_min -14
_diffrn_reflns_limit_k_max 22
_diffrn_reflns_limit_k_min -22
_diffrn_reflns_limit_l_max 14
_diffrn_reflns_limit_l_min -14
_diffrn_reflns_number 20234
_diffrn_reflns_point_group_measured_fraction_full 1.000
_diffrn_reflns_point_group_measured_fraction_max 1.000
_diffrn_reflns_theta_full 25.240
_diffrn_reflns_theta_max 25.488
_diffrn_reflns_theta_min 2.084
_exptl_absorpt_coefficient_mu 2.000
_exptl_absorpt_correction_T_max 0.712
_exptl_absorpt_correction_T_min 0.610
_exptl_absorpt_correction_type empirical
_exptl_absorpt_process_details
;
SADABS-2014/4 (Bruker,2014/4) was used for absorption correction.
wR2(int) was 0.0770 before and 0.0627 after correction.
The Ratio of minimum to maximum transmission is 0.7960.
The \l/2 correction factor is 0.00150.
;
_exptl_crystal_colour Colorless
_exptl_crystal_density_diffrn 1.770
_exptl_crystal_density_method 'not measured'
_exptl_crystal_description Block
_exptl_crystal_F_000 1340
_exptl_crystal_size_max 0.26
_exptl_crystal_size_mid 0.21
_exptl_crystal_size_min 0.17
_refine_diff_density_max 0.572
_refine_diff_density_min -0.637
_refine_diff_density_rms 0.177
_refine_ls_extinction_method none
_refine_ls_goodness_of_fit_ref 1.155
_refine_ls_hydrogen_treatment mixed
_refine_ls_matrix_type full
_refine_ls_number_parameters 442
_refine_ls_number_reflns 4599
_refine_ls_number_restraints 0
_refine_ls_restrained_S_all 1.155
_refine_ls_R_factor_all 0.0587
_refine_ls_R_factor_gt 0.0372
_refine_ls_shift/su_max 0.000
_refine_ls_shift/su_mean 0.000
_refine_ls_structure_factor_coef Fsqd
_refine_ls_weighting_details 'w=1/[\s^2^(Fo^2^)+(0.0675P)^2^] where P=(Fo^2^+2Fc^2^)/3'
_refine_ls_weighting_scheme calc
_refine_ls_wR_factor_gt 0.0923
_refine_ls_wR_factor_ref 0.1201
_reflns_Friedel_coverage 0.000
_reflns_number_gt 3634
_reflns_number_total 4599
_reflns_threshold_expression 'I > 2\s(I)'
_cod_data_source_file c7nj02651j2.cif
_cod_data_source_block CP-1
_cod_database_code 7056624
_shelx_shelxl_version_number 2016/4
_shelx_space_group_comment
;
The symmetry employed for this shelxl refinement is uniquely defined
by the following loop, which should always be used as a source of
symmetry information in preference to the above space-group names.
They are only intended as comments.
;
_shelx_estimated_absorpt_t_max 0.7124
_shelx_estimated_absorpt_t_min 0.6103
_olex2_refinement_description
;
1. Fixed Uiso
 At 1.2 times of:
  All C(H) groups
2.a Aromatic/amide H refined with riding coordinates:
 C5(H5), C13(H13), C27(H27)
;
_olex2_submission_special_instructions 'No special instructions were received'

loop_
_space_group_symop_operation_xyz
'x, y, z'
'-x+1/2, y+1/2, -z+1/2'
'-x, -y, -z'
'x-1/2, -y-1/2, z-1/2'

loop_
_atom_site_label
_atom_site_type_symbol
_atom_site_fract_x
_atom_site_fract_y
_atom_site_fract_z
_atom_site_U_iso_or_equiv
_atom_site_adp_type
_atom_site_occupancy
_atom_site_site_symmetry_order
_atom_site_calc_flag
_atom_site_refinement_flags_posn
C1 C 0.4174(4) -0.3455(2) 0.1844(4) 0.0149(9) Uani 1 1 d .
C2 C 0.4319(3) -0.3427(2) 0.0581(4) 0.0156(9) Uani 1 1 d .
C3 C 0.4450(4) -0.4076(2) 0.0012(4) 0.0187(9) Uani 1 1 d .
C4 C 0.4554(4) -0.4083(2) -0.1152(4) 0.0235(10) Uani 1 1 d .
C5 C 0.4590(4) -0.3440(2) -0.1755(4) 0.0238(10) Uani 1 1 d .
H5 H 0.467691 -0.344398 -0.253485 0.029 Uiso 1 1 calc R
C6 C 0.4496(4) -0.2791(2) -0.1184(4) 0.0218(10) Uani 1 1 d .
C7 C 0.4348(3) -0.2775(2) -0.0022(4) 0.0156(9) Uani 1 1 d .
C8 C 0.4255(4) -0.2059(2) 0.0539(4) 0.0192(10) Uani 1 1 d .
C9 C 0.5516(3) -0.1078(2) 0.1198(3) 0.0128(9) Uani 1 1 d .
C10 C 0.6620(4) -0.0773(2) 0.1239(3) 0.0128(9) Uani 1 1 d .
C11 C 0.6777(3) -0.0042(2) 0.1375(3) 0.0136(9) Uani 1 1 d .
C12 C 0.7928(3) 0.0290(2) 0.1219(3) 0.0135(9) Uani 1 1 d .
C13 C 0.5828(3) 0.0395(2) 0.1510(3) 0.0122(8) Uani 1 1 d .
H13 H 0.593008 0.088985 0.159913 0.015 Uiso 1 1 calc R
C14 C 0.4744(3) 0.0096(2) 0.1512(3) 0.0122(8) Uani 1 1 d .
C15 C 0.3695(3) 0.0548(2) 0.1580(3) 0.0127(9) Uani 1 1 d .
C17 C 0.2577(4) 0.2940(2) -0.0220(4) 0.0176(9) Uani 1 1 d .
C18 C 0.2241(4) 0.3280(2) 0.1575(4) 0.0193(10) Uani 1 1 d .
C19 C 0.2105(4) 0.3986(2) 0.1236(4) 0.0205(10) Uani 1 1 d .
C20 C 0.2472(4) 0.3638(2) -0.0620(4) 0.0191(10) Uani 1 1 d .
C21 C 0.2173(3) 0.4179(2) 0.0097(4) 0.0156(9) Uani 1 1 d .
C22 C 0.1965(4) 0.4926(2) -0.0305(4) 0.0163(9) Uani 1 1 d .
C23 C 0.1416(4) 0.5410(2) 0.0245(4) 0.0170(9) Uani 1 1 d .
C24 C 0.1199(3) 0.6175(2) -0.0056(3) 0.0149(9) Uani 1 1 d .
C25 C 0.1594(4) 0.6522(2) -0.0974(4) 0.0162(9) Uani 1 1 d .
C26 C 0.1390(4) 0.7247(2) -0.1142(4) 0.0174(9) Uani 1 1 d .
C27 C 0.0606(4) 0.6590(2) 0.0655(4) 0.0173(9) Uani 1 1 d .
H27 H 0.032191 0.637796 0.127592 0.021 Uiso 1 1 calc R
C28 C 0.0443(4) 0.7314(2) 0.0435(4) 0.0175(9) Uani 1 1 d .
16 C 0.4593(4) -0.0647(2) 0.1358(3) 0.0126(9) Uani 1 1 d .
N1A N 0.2440(3) 0.27466(17) 0.0858(3) 0.0150(7) Uani 1 1 d .
N2A N 0.0835(3) 0.76514(17) -0.0446(3) 0.0147(7) Uani 1 1 d .
O4 O 0.8801(2) -0.01021(14) 0.1221(2) 0.0172(6) Uani 1 1 d .
O8 O 0.1052(2) 0.13080(14) 0.0220(2) 0.0153(6) Uani 1 1 d .
O3 O 0.7922(2) 0.09684(14) 0.1039(2) 0.0168(6) Uani 1 1 d .
O2W O 0.8999(3) 0.07533(17) -0.1040(3) 0.0198(7) Uani 1 1 d .
O6 O 0.3271(2) -0.31572(14) 0.2119(2) 0.0167(6) Uani 1 1 d .
O2 O 0.2746(2) 0.02560(14) 0.1653(2) 0.0167(6) Uani 1 1 d .
O1 O 0.3821(2) 0.12339(13) 0.1546(2) 0.0134(6) Uani 1 1 d .
O7 O 0.5422(2) -0.18010(14) 0.0967(3) 0.0174(7) Uani 1 1 d .
O5 O 0.4943(3) -0.37806(15) 0.2516(2) 0.0232(7) Uani 1 1 d .
Zn1 Zn 0.22673(4) 0.16859(2) 0.13733(4) 0.01313(15) Uani 1 1 d .
Zn2 Zn 0.94975(4) 0.12479(2) 0.06840(4) 0.01336(15) Uani 1 1 d .
H2WA H 0.837(5) 0.041(3) -0.121(5) 0.056(18) Uiso 1 1 d .
H3 H 0.438(3) -0.450(2) 0.046(4) 0.017(11) Uiso 1 1 d .
H2WB H 0.944(5) 0.055(3) -0.130(5) 0.05(2) Uiso 1 1 d .
H4 H 0.457(4) -0.454(2) -0.158(4) 0.024(12) Uiso 1 1 d .
H6 H 0.457(3) -0.238(2) -0.161(3) 0.002(9) Uiso 1 1 d .
H8A H 0.380(4) -0.171(2) 0.003(4) 0.013(11) Uiso 1 1 d .
H8B H 0.392(3) -0.207(2) 0.112(4) 0.007(11) Uiso 1 1 d .
H10 H 0.715(4) -0.103(2) 0.118(3) 0.011(12) Uiso 1 1 d .
H H 0.394(4) -0.081(2) 0.133(3) 0.008(11) Uiso 1 1 d .
H17 H 0.273(4) 0.259(2) -0.066(4) 0.019(12) Uiso 1 1 d .
H18 H 0.220(3) 0.314(2) 0.231(4) 0.008(10) Uiso 1 1 d .
H19 H 0.200(3) 0.433(2) 0.174(3) 0.010(10) Uiso 1 1 d .
H20 H 0.250(4) 0.376(3) -0.148(4) 0.035(14) Uiso 1 1 d .
H22 H 0.217(3) 0.5025(19) -0.100(3) 0.004(10) Uiso 1 1 d .
H23 H 0.104(4) 0.527(2) 0.099(4) 0.029(13) Uiso 1 1 d .
H25 H 0.194(4) 0.629(2) -0.148(4) 0.010(11) Uiso 1 1 d .
H26 H 0.170(3) 0.747(2) -0.175(3) 0.015(11) Uiso 1 1 d .
H28 H 0.004(4) 0.754(2) 0.093(4) 0.030(13) Uiso 1 1 d .

loop_
_atom_site_aniso_label
_atom_site_aniso_U_11
_atom_site_aniso_U_22
_atom_site_aniso_U_33
_atom_site_aniso_U_23
_atom_site_aniso_U_13
_atom_site_aniso_U_12
C1 0.015(2) 0.010(2) 0.019(2) -0.0016(18) 0.0021(18) -0.0034(18)
C2 0.012(2) 0.015(2) 0.020(2) -0.0010(18) 0.0027(18) -0.0002(17)
C3 0.020(2) 0.014(2) 0.023(2) 0.002(2) 0.0075(19) 0.0012(18)
C4 0.028(3) 0.015(2) 0.028(3) -0.008(2) 0.005(2) 0.0010(19)
C5 0.027(3) 0.026(2) 0.019(2) -0.002(2) 0.007(2) 0.003(2)
C6 0.027(3) 0.015(2) 0.026(2) 0.007(2) 0.011(2) -0.0011(19)
C7 0.014(2) 0.014(2) 0.019(2) 0.0002(18) 0.0029(18) -0.0022(17)
C8 0.019(2) 0.014(2) 0.026(3) 0.000(2) 0.009(2) -0.0001(19)
C9 0.019(2) 0.0077(19) 0.011(2) 0.0008(16) -0.0005(17) 0.0005(16)
C10 0.013(2) 0.011(2) 0.015(2) 0.0013(17) 0.0061(18) 0.0026(18)
C11 0.015(2) 0.016(2) 0.010(2) 0.0008(17) 0.0008(17) -0.0017(17)
C12 0.016(2) 0.016(2) 0.009(2) -0.0020(17) 0.0024(17) -0.0010(18)
C13 0.017(2) 0.0086(19) 0.011(2) 0.0025(16) 0.0032(17) -0.0004(16)
C14 0.015(2) 0.013(2) 0.010(2) 0.0022(16) 0.0041(17) 0.0000(17)
C15 0.016(2) 0.015(2) 0.008(2) -0.0016(16) 0.0048(17) -0.0002(17)
C17 0.019(2) 0.015(2) 0.019(2) -0.004(2) 0.0041(19) 0.0031(18)
C18 0.029(3) 0.014(2) 0.015(2) 0.0001(19) 0.006(2) -0.0008(19)
C19 0.029(3) 0.013(2) 0.021(2) -0.003(2) 0.008(2) 0.0024(19)
C20 0.019(2) 0.017(2) 0.022(2) 0.0015(19) 0.0042(19) 0.0002(18)
C21 0.016(2) 0.011(2) 0.020(2) -0.0007(18) 0.0033(18) -0.0006(17)
C22 0.017(2) 0.017(2) 0.015(2) 0.0008(19) 0.0024(19) -0.0005(18)
C23 0.019(2) 0.015(2) 0.016(2) 0.0016(18) 0.0013(18) 0.0003(18)
C24 0.013(2) 0.015(2) 0.015(2) -0.0012(17) -0.0042(17) 0.0009(17)
C25 0.023(2) 0.013(2) 0.014(2) -0.0003(18) 0.0053(19) 0.0035(18)
C26 0.018(2) 0.017(2) 0.018(2) 0.0038(19) 0.0068(19) 0.0000(18)
C27 0.020(2) 0.016(2) 0.015(2) 0.0036(18) 0.0039(18) 0.0011(18)
C28 0.018(2) 0.017(2) 0.018(2) -0.0014(19) 0.0039(19) 0.0043(18)
16 0.011(2) 0.013(2) 0.015(2) 0.0000(17) 0.0033(17) -0.0059(17)
N1A 0.0155(18) 0.0099(17) 0.0199(19) -0.0038(15) 0.0035(15) -0.0004(14)
N2A 0.0155(18) 0.0110(17) 0.0177(18) -0.0008(15) 0.0027(15) 0.0009(14)
O4 0.0123(15) 0.0173(15) 0.0217(16) -0.0045(13) 0.0023(12) 0.0020(12)
O8 0.0103(14) 0.0158(15) 0.0192(15) -0.0013(12) 0.0008(12) -0.0018(12)
O3 0.0145(15) 0.0125(15) 0.0236(16) -0.0008(12) 0.0035(13) -0.0021(12)
O2W 0.0167(17) 0.0217(17) 0.0211(17) -0.0031(14) 0.0032(14) -0.0061(15)
O6 0.0168(15) 0.0145(14) 0.0200(16) 0.0033(12) 0.0067(13) 0.0029(12)
O2 0.0129(15) 0.0140(14) 0.0239(16) 0.0013(13) 0.0054(12) -0.0026(12)
O1 0.0142(15) 0.0079(13) 0.0181(15) -0.0012(11) 0.0022(12) 0.0022(11)
O7 0.0167(15) 0.0082(14) 0.0265(17) -0.0020(12) 0.0016(13) -0.0018(11)
O5 0.0229(17) 0.0295(17) 0.0169(16) -0.0004(14) 0.0023(14) 0.0107(14)
Zn1 0.0123(3) 0.0099(2) 0.0173(3) -0.00104(19) 0.0029(2) 0.00065(18)
Zn2 0.0117(3) 0.0101(3) 0.0180(3) 0.00016(19) 0.0017(2) -0.00044(18)

loop_
_atom_type_symbol
_atom_type_description
_atom_type_scat_dispersion_real
_atom_type_scat_dispersion_imag
_atom_type_scat_source
C C 0.0033 0.0016 'International Tables Vol C Tables 4.2.6.8 and 6.1.1.4'
H H 0.0000 0.0000 'International Tables Vol C Tables 4.2.6.8 and 6.1.1.4'
N N 0.0061 0.0033 'International Tables Vol C Tables 4.2.6.8 and 6.1.1.4'
O O 0.0106 0.0060 'International Tables Vol C Tables 4.2.6.8 and 6.1.1.4'
Zn Zn 0.2839 1.4301 'International Tables Vol C Tables 4.2.6.8 and 6.1.1.4'

loop_
_geom_angle_atom_site_label_1
_geom_angle_atom_site_label_2
_geom_angle_atom_site_label_3
_geom_angle
_geom_angle_site_symmetry_1
_geom_angle_site_symmetry_3
O6 C1 C2 117.4(4) . .
O5 C1 C2 116.5(4) . .
O5 C1 O6 126.1(4) . .
C3 C2 C1 118.2(4) . .
C3 C2 C7 119.5(4) . .
C7 C2 C1 122.3(4) . .
C4 C3 C2 120.6(4) . .
C3 C4 C5 120.2(4) . .
C4 C5 C6 119.4(4) . .
C5 C6 C7 121.1(4) . .
C2 C7 C8 122.6(4) . .
C6 C7 C2 119.1(4) . .
C6 C7 C8 118.3(4) . .
O7 C8 C7 108.3(3) . .
16 C9 C10 119.5(4) . .
O7 C9 C10 116.5(3) . .
O7 C9 16 123.9(4) . .
C11 C10 C9 120.5(4) . .
C10 C11 C12 119.5(4) . .
C10 C11 C13 119.6(4) . .
C13 C11 C12 120.5(3) . .
O4 C12 C11 119.8(3) . .
O4 C12 O3 123.9(4) . .
O3 C12 C11 116.2(3) . .
C14 C13 C11 120.3(4) . .
C13 C14 C15 121.9(3) . .
C13 C14 16 119.5(4) . .
16 C14 C15 118.4(3) . .
O2 C15 C14 120.0(3) . .
O2 C15 O1 122.8(4) . .
O1 C15 C14 117.3(3) . .
N1A C17 C20 123.5(4) . .
N1A C18 C19 123.4(4) . .
C18 C19 C21 120.0(4) . .
C17 C20 C21 119.7(4) . .
C19 C21 C22 121.0(4) . .
C20 C21 C19 116.6(4) . .
C20 C21 C22 122.4(4) . .
C23 C22 C21 123.4(4) . .
C22 C23 C24 127.8(4) . .
C25 C24 C23 124.4(4) . .
C25 C24 C27 117.4(4) . .
C27 C24 C23 118.2(4) . .
C26 C25 C24 119.5(4) . .
N2A C26 C25 123.3(4) . .
C28 C27 C24 119.7(4) . .
N2A C28 C27 123.0(4) . .
C9 16 C14 120.4(4) . .
C17 N1A C18 116.5(4) . .
C17 N1A Zn1 123.8(3) . .
C18 N1A Zn1 119.0(3) . .
C26 N2A Zn2 124.2(3) . 3_665
C28 N2A C26 117.2(4) . .
C28 N2A Zn2 118.6(3) . 3_665
Zn1 O8 Zn2 115.50(14) . 1_455
C12 O3 Zn2 108.0(2) . .
C1 O6 Zn1 123.6(3) . 2_545
C15 O1 Zn1 108.6(2) . .
C9 O7 C8 115.6(3) . .
C1 O5 Zn2 133.7(3) . 2_645
O8 Zn1 N1A 103.85(12) . .
O8 Zn1 O6 111.86(12) . 2
O8 Zn1 O1 118.19(11) . .
O6 Zn1 N1A 100.17(12) 2 .
O1 Zn1 N1A 107.64(12) . .
O1 Zn1 O6 112.94(12) . 2
N2A Zn2 O2W 105.80(12) 3_665 .
N2A Zn2 O5 100.25(12) 3_665 2_655
O8 Zn2 N2A 93.78(12) 1_655 3_665
O8 Zn2 O3 167.75(11) 1_655 .
O8 Zn2 O2W 83.57(12) 1_655 .
O8 Zn2 O5 97.46(12) 1_655 2_655
O3 Zn2 N2A 97.19(12) . 3_665
O3 Zn2 O2W 88.19(12) . .
O3 Zn2 O5 85.97(11) . 2_655
O5 Zn2 O2W 153.82(11) 2_655 .

loop_
_geom_bond_atom_site_label_1
_geom_bond_atom_site_label_2
_geom_bond_distance
_geom_bond_site_symmetry_2
C1 C2 1.509(6) .
C1 O6 1.272(5) .
C1 O5 1.244(5) .
C2 C3 1.396(6) .
C2 C7 1.402(6) .
C3 C4 1.380(6) .
C4 C5 1.389(6) .
C5 C6 1.389(6) .
C6 C7 1.393(6) .
C7 C8 1.493(6) .
C8 O7 1.447(5) .
C9 C10 1.395(6) .
C9 16 1.374(6) .
C9 O7 1.371(4) .
C10 C11 1.376(6) .
C11 C12 1.509(5) .
C11 C13 1.397(5) .
C12 O4 1.248(5) .
C12 O3 1.276(5) .
C13 C14 1.376(5) .
C14 C15 1.492(5) .
C14 16 1.399(5) .
C15 O2 1.243(5) .
C15 O1 1.284(4) .
C17 C20 1.376(6) .
C17 N1A 1.340(5) .
C18 C19 1.371(6) .
C18 N1A 1.341(5) .
C19 C21 1.390(6) .
C20 C21 1.388(6) .
C21 C22 1.471(5) .
C22 C23 1.325(6) .
C23 C24 1.475(5) .
C24 C25 1.389(6) .
C24 C27 1.394(6) .
C25 C26 1.376(6) .
C26 N2A 1.345(5) .
C27 C28 1.375(6) .
C28 N2A 1.345(5) .
N1A Zn1 2.078(3) .
N2A Zn2 2.090(3) 3_665
O8 Zn1 1.914(3) .
O8 Zn2 1.971(3) 1_455
O3 Zn2 2.009(3) .
O2W Zn2 2.197(3) .
O6 Zn1 1.981(3) 2_545
O1 Zn1 1.969(3) .
O5 Zn2 2.091(3) 2_645
Zn1 O6 1.981(3) 2
Zn2 N2A 2.090(3) 3_665
Zn2 O8 1.971(3) 1_655
Zn2 O5 2.091(3) 2_655

loop_
_geom_torsion_atom_site_label_1
_geom_torsion_atom_site_label_2
_geom_torsion_atom_site_label_3
_geom_torsion_atom_site_label_4
_geom_torsion
_geom_torsion_site_symmetry_4
C1 C2 C3 C4 178.2(4) .
C1 C2 C7 C6 179.4(4) .
C1 C2 C7 C8 0.8(6) .
C2 C1 O6 Zn1 165.9(3) 2_545
C2 C1 O5 Zn2 158.6(3) 2_645
C2 C3 C4 C5 3.3(7) .
C2 C7 C8 O7 93.1(5) .
C3 C2 C7 C6 0.7(6) .
C3 C2 C7 C8 -177.9(4) .
C3 C4 C5 C6 -1.3(7) .
C4 C5 C6 C7 -1.0(7) .
C5 C6 C7 C2 1.3(6) .
C5 C6 C7 C8 179.9(4) .
C6 C7 C8 O7 -85.5(5) .
C7 C2 C3 C4 -3.0(6) .
C7 C8 O7 C9 161.8(3) .
C9 C10 C11 C12 -169.9(4) .
C9 C10 C11 C13 2.1(6) .
C10 C9 16 C14 2.7(6) .
C10 C9 O7 C8 -159.8(4) .
C10 C11 C12 O4 -15.5(6) .
C10 C11 C12 O3 161.4(4) .
C10 C11 C13 C14 0.3(6) .
C11 C12 O3 Zn2 -173.7(3) .
C11 C13 C14 C15 -176.2(3) .
C11 C13 C14 16 -1.1(6) .
C12 C11 C13 C14 172.2(3) .
C13 C11 C12 O4 172.6(3) .
C13 C11 C12 O3 -10.5(5) .
C13 C14 C15 O2 -175.5(4) .
C13 C14 C15 O1 5.3(5) .
C13 C14 16 C9 -0.4(6) .
C14 C15 O1 Zn1 170.2(3) .
C15 C14 16 C9 174.8(4) .
C17 C20 C21 C19 6.0(6) .
C17 C20 C21 C22 -175.5(4) .
C18 C19 C21 C20 -4.9(6) .
C18 C19 C21 C22 176.5(4) .
C19 C18 N1A C17 4.1(6) .
C19 C18 N1A Zn1 -166.7(3) .
C19 C21 C22 C23 -18.3(6) .
C20 C17 N1A C18 -2.9(6) .
C20 C17 N1A Zn1 167.4(3) .
C20 C21 C22 C23 163.2(4) .
C21 C22 C23 C24 177.6(4) .
C22 C23 C24 C25 -2.7(7) .
C22 C23 C24 C27 -179.6(4) .
C23 C24 C25 C26 -176.8(4) .
C23 C24 C27 C28 176.6(4) .
C24 C25 C26 N2A 1.0(7) .
C24 C27 C28 N2A -0.2(6) .
C25 C24 C27 C28 -0.5(6) .
C25 C26 N2A C28 -1.7(6) .
C25 C26 N2A Zn2 -179.5(3) 3_665
C27 C24 C25 C26 0.1(6) .
C27 C28 N2A C26 1.3(6) .
C27 C28 N2A Zn2 179.2(3) 3_665
16 C9 C10 C11 -3.5(6) .
16 C9 O7 C8 18.6(5) .
16 C14 C15 O2 9.4(5) .
16 C14 C15 O1 -169.8(3) .
N1A C17 C20 C21 -2.2(7) .
N1A C18 C19 C21 -0.2(7) .
O4 C12 O3 Zn2 3.1(5) .
O6 C1 C2 C3 -123.9(4) .
O6 C1 C2 C7 57.4(5) .
O6 C1 O5 Zn2 -22.9(6) 2_645
O2 C15 O1 Zn1 -9.0(4) .
O7 C9 C10 C11 174.9(3) .
O7 C9 16 C14 -175.6(4) .
O5 C1 C2 C3 54.8(5) .
O5 C1 C2 C7 -124.0(4) .
O5 C1 O6 Zn1 -12.6(6) 2_545
